data_4301727
loop_
_publ_author_name
'Liam P. Spencer'
'Ping Yang'
'Brian L. Scott'
'Enrique R. Batista'
'James M. Boncella'

_publ_section_title
;
Uranium(VI) Bis(imido) Chalcogenate Complexes: Synthesis and Density
Functional Theory Analysis
;
_journal_name_full 'Inorganic Chemistry'
_journal_page_first 2693
_journal_page_last 2700
_journal_paper_doi 10.1021/ic802212m
_journal_volume 48
_journal_year 2009
_chemical_formula_sum 'C64 H74 N2 O4 P2 U'
_chemical_formula_weight 1235.22
_chemical_name_systematic
; 

 ? 

;
_space_group_IT_number 69
_symmetry_cell_setting orthorhombic
_symmetry_space_group_name_Hall '-F 2 2'
_symmetry_space_group_name_H-M 'F m m m'
_atom_sites_solution_hydrogens geom
_atom_sites_solution_primary direct
_atom_sites_solution_secondary difmap
_audit_creation_method SHELXL-97
_cell_angle_alpha 90.00
_cell_angle_beta 90.00
_cell_angle_gamma 90.00
_cell_formula_units_Z 4
_cell_length_a 16.516(2)
_cell_length_b 17.417(4)
_cell_length_c 19.897(3)
_cell_measurement_temperature 120(1)
_cell_volume 5723.6(17)
_computing_cell_refinement 'SAINT+, v. 7.06 (Bruker AXS, 2001)'
_computing_data_collection 'APEX II, v. 1.08 (Bruker AXS, 2003)'
_computing_data_reduction 'SAINT+, v. 7.06 (Bruker AXS, 2001)'
_computing_molecular_graphics 'SHELXTL, v. 6.10, (Bruker AXS, 2000)'
_computing_publication_material 'SHELXTL, v. 6.10, (Bruker AXS, 2000)'
_computing_structure_refinement 'SHELXL-97 (Sheldrick, 1997)'
_computing_structure_solution 'SHELXS-97 (Sheldrick, 1990)'
_diffrn_ambient_temperature 120(1)
_diffrn_measured_fraction_theta_full 0.999
_diffrn_measured_fraction_theta_max 0.953
_diffrn_measurement_device_type 'Bruker D8 with APEXII CCD'
_diffrn_measurement_method '\w scans'
_diffrn_radiation_monochromator graphite
_diffrn_radiation_source 'fine-focus sealed tube'
_diffrn_radiation_type MoK\a
_diffrn_radiation_wavelength 0.71073
_diffrn_reflns_av_R_equivalents 0.0533
_diffrn_reflns_av_sigmaI/netI 0.0317
_diffrn_reflns_limit_h_max 21
_diffrn_reflns_limit_h_min -21
_diffrn_reflns_limit_k_max 22
_diffrn_reflns_limit_k_min -22
_diffrn_reflns_limit_l_max 26
_diffrn_reflns_limit_l_min -26
_diffrn_reflns_number 16034
_diffrn_reflns_theta_full 25.00
_diffrn_reflns_theta_max 28.35
_diffrn_reflns_theta_min 1.98
_diffrn_standards_decay_% 0
_diffrn_standards_interval_count 0
_diffrn_standards_interval_time 0
_diffrn_standards_number 0
_exptl_absorpt_coefficient_mu 2.940
_exptl_absorpt_correction_T_max 0.7192
_exptl_absorpt_correction_T_min 0.6836
_exptl_absorpt_correction_type multi-scan
_exptl_absorpt_process_details 'SADABS 2.03 (Sheldrick, 2001)'
_exptl_crystal_colour orange
_exptl_crystal_density_diffrn 1.433
_exptl_crystal_density_method 'not measured'
_exptl_crystal_description 'multifaceted block'
_exptl_crystal_F_000 2504
_exptl_crystal_size_max 0.14
_exptl_crystal_size_mid 0.14
_exptl_crystal_size_min 0.12
_refine_diff_density_max 1.440
_refine_diff_density_min -0.900
_refine_diff_density_rms 0.120
_refine_ls_extinction_method none
_refine_ls_goodness_of_fit_ref 1.099
_refine_ls_hydrogen_treatment constr
_refine_ls_matrix_type full
_refine_ls_number_parameters 249
_refine_ls_number_reflns 1871
_refine_ls_number_restraints 22
_refine_ls_restrained_S_all 1.146
_refine_ls_R_factor_all 0.0279
_refine_ls_R_factor_gt 0.0279
_refine_ls_shift/su_max 0.000
_refine_ls_shift/su_mean 0.000
_refine_ls_structure_factor_coef Fsqd
_refine_ls_weighting_details 'calc w=1/[\s^2^(Fo^2^)+(0.0571P)^2^+0.0000P] where P=(Fo^2^+2Fc^2^)/3'
_refine_ls_weighting_scheme calc
_refine_ls_wR_factor_gt 0.0714
_refine_ls_wR_factor_ref 0.0714
_reflns_number_gt 1871
_reflns_number_total 1871
_reflns_threshold_expression >2sigma(I)
_cod_data_source_file ic802212m_si_001_1.cif
_cod_data_source_block apx456d
_cod_original_cell_volume 5723.5(16)
_cod_database_code 4301727

loop_
_symmetry_equiv_pos_as_xyz
'x, y, z'
'-x, -y, z'
'-x, y, -z'
'x, -y, -z'
'x, y+1/2, z+1/2'
'-x, -y+1/2, z+1/2'
'-x, y+1/2, -z+1/2'
'x, -y+1/2, -z+1/2'
'x+1/2, y, z+1/2'
'-x+1/2, -y, z+1/2'
'-x+1/2, y, -z+1/2'
'x+1/2, -y, -z+1/2'
'x+1/2, y+1/2, z'
'-x+1/2, -y+1/2, z'
'-x+1/2, y+1/2, -z'
'x+1/2, -y+1/2, -z'
'-x, -y, -z'
'x, y, -z'
'x, -y, z'
'-x, y, z'
'-x, -y+1/2, -z+1/2'
'x, y+1/2, -z+1/2'
'x, -y+1/2, z+1/2'
'-x, y+1/2, z+1/2'
'-x+1/2, -y, -z+1/2'
'x+1/2, y, -z+1/2'
'x+1/2, -y, z+1/2'
'-x+1/2, y, z+1/2'
'-x+1/2, -y+1/2, -z'
'x+1/2, y+1/2, -z'
'x+1/2, -y+1/2, z'
'-x+1/2, y+1/2, z'

loop_
_atom_site_label
_atom_site_type_symbol
_atom_site_fract_x
_atom_site_fract_y
_atom_site_fract_z
_atom_site_U_iso_or_equiv
_atom_site_adp_type
_atom_site_occupancy
_atom_site_symmetry_multiplicity
_atom_site_calc_flag
_atom_site_refinement_flags
_atom_site_disorder_assembly
_atom_site_disorder_group
U1 U 0.0000 0.5000 0.0000 0.01154(11) Uani 1 8 d S . .
P1 P 0.08386(14) 0.5000 0.17846(11) 0.0235(5) Uani 0.50 2 d SP . .
O1 O 0.0510(5) 0.4797(4) 0.1082(4) 0.0158(18) Uani 0.25 1 d P . .
N1 N 0.0000 0.6070(4) 0.0000 0.0415(17) Uani 1 4 d S . .
O2 O -0.1263(4) 0.5000 0.0447(3) 0.0300(15) Uani 0.50 2 d SP . .
C1 C 0.0000 0.6888(5) 0.0000 0.068(4) Uani 1 4 d SD . .
C2 C -0.0675(7) 0.7178(8) -0.0462(6) 0.058(3) Uani 0.38 1 d PDU . .
C3 C 0.0217(7) 0.7267(7) 0.0604(5) 0.058(3) Uani 0.38 1 d PDU . .
C5 C -0.1834(4) 0.4591(4) 0.0644(4) 0.016(2) Uani 0.25 1 d PG . .
C6 C -0.1567(4) 0.3892(5) 0.0898(5) 0.024(3) Uani 0.25 1 d PG . .
C7 C -0.2120(6) 0.3312(4) 0.1037(5) 0.035(3) Uani 0.25 1 d PG . .
C8 C -0.2941(5) 0.3431(5) 0.0922(5) 0.031(3) Uani 0.25 1 d PG . .
C9 C -0.3208(4) 0.4130(6) 0.0668(5) 0.028(3) Uani 0.25 1 d PG . .
C10 C -0.2655(5) 0.4710(4) 0.0529(4) 0.023(3) Uani 0.25 1 d PGD . .
C11 C 0.0123(6) 0.4572(5) 0.2290(4) 0.019(3) Uani 0.25 1 d PG . .
C12 C 0.0300(5) 0.4390(6) 0.2954(4) 0.031(3) Uani 0.25 1 d PG . .
C13 C -0.0251(5) 0.3975(6) 0.3337(3) 0.038(4) Uani 0.25 1 d PG . .
C14 C -0.0981(5) 0.3742(6) 0.3055(4) 0.030(3) Uani 0.25 1 d PG . .
C15 C -0.1159(5) 0.3924(7) 0.2391(4) 0.029(4) Uani 0.25 1 d PG . .
C16 C -0.0607(6) 0.4339(6) 0.2009(3) 0.023(3) Uani 0.25 1 d PG . .
C23 C 0.1023(5) 0.5990(4) 0.2197(5) 0.016(3) Uani 0.25 1 d PG . .
C24 C 0.0386(4) 0.6363(5) 0.2517(5) 0.033(3) Uani 0.25 1 d PG . .
C25 C 0.0484(5) 0.7111(5) 0.2747(5) 0.046(4) Uani 0.25 1 d PG . .
C26 C 0.1219(5) 0.7486(4) 0.2657(4) 0.030(4) Uani 0.25 1 d PG . .
C27 C 0.1856(4) 0.7113(4) 0.2338(4) 0.026(3) Uani 0.25 1 d PG . .
C28 C 0.1758(4) 0.6366(4) 0.2107(4) 0.020(2) Uani 0.25 1 d PG . .
C17 C 0.1765(4) 0.4549(4) 0.1762(4) 0.016(2) Uani 0.25 1 d PG . .
C18 C 0.1937(5) 0.4140(5) 0.1180(3) 0.023(2) Uani 0.25 1 d PG . .
C19 C 0.2632(5) 0.3691(5) 0.1144(4) 0.028(3) Uani 0.25 1 d PG . .
C20 C 0.3155(4) 0.3653(5) 0.1691(5) 0.029(3) Uani 0.25 1 d PG . .
C21 C 0.2983(5) 0.4062(5) 0.2273(4) 0.028(3) Uani 0.25 1 d PG . .
C22 C 0.2288(5) 0.4511(5) 0.2309(3) 0.022(2) Uani 0.25 1 d PG . .
C10A C -0.2996(9) 0.5488(8) 0.0313(7) 0.028(3) Uani 0.25 1 d PD . .
C10B C -0.2649(10) 0.5773(9) -0.0370(6) 0.031(3) Uani 0.25 1 d PD . .
C10C C -0.2818(10) 0.6073(9) 0.0856(6) 0.029(3) Uani 0.25 1 d PD . .
C10D C -0.3935(7) 0.5468(10) 0.0213(8) 0.044(4) Uani 0.25 1 d PD . .

loop_
_atom_site_aniso_label
_atom_site_aniso_U_11
_atom_site_aniso_U_22
_atom_site_aniso_U_33
_atom_site_aniso_U_23
_atom_site_aniso_U_13
_atom_site_aniso_U_12
U1 0.01175(15) 0.01154(16) 0.01132(15) 0.000 0.000 0.000
P1 0.0140(9) 0.0444(14) 0.0119(9) 0.000 -0.0010(8) 0.000
O1 0.017(3) 0.014(5) 0.016(3) 0.004(2) 0.001(3) 0.003(2)
N1 0.038(4) 0.014(3) 0.073(5) 0.000 0.000 0.000
O2 0.016(3) 0.054(4) 0.019(3) 0.000 0.000(2) 0.000
C1 0.038(5) 0.017(4) 0.149(12) 0.000 0.000 0.000
C2 0.068(6) 0.049(4) 0.059(5) 0.008(4) 0.019(4) 0.010(3)
C3 0.068(6) 0.049(4) 0.059(5) 0.008(4) 0.019(4) 0.010(3)
C5 0.017(5) 0.022(6) 0.010(5) 0.006(4) 0.009(4) 0.004(4)
C6 0.011(5) 0.038(7) 0.024(6) 0.002(5) 0.009(5) -0.001(5)
C7 0.041(8) 0.033(7) 0.032(7) 0.015(6) 0.010(6) 0.000(7)
C8 0.037(8) 0.035(9) 0.022(7) 0.007(6) 0.000(6) -0.006(6)
C9 0.025(7) 0.044(9) 0.016(6) 0.004(6) -0.002(6) -0.004(6)
C10 0.018(6) 0.037(8) 0.015(6) -0.007(5) -0.005(5) -0.003(5)
C11 0.023(11) 0.021(5) 0.013(4) 0.005(3) -0.001(5) -0.001(5)
C12 0.025(5) 0.051(9) 0.018(6) 0.014(6) 0.003(5) 0.004(6)
C13 0.032(7) 0.046(9) 0.036(8) 0.016(7) -0.004(5) -0.004(5)
C14 0.028(7) 0.033(7) 0.027(7) 0.014(5) 0.006(5) -0.002(5)
C15 0.040(9) 0.026(7) 0.021(9) 0.006(6) 0.011(7) -0.011(6)
C16 0.019(6) 0.032(7) 0.019(6) 0.001(5) -0.002(5) -0.005(5)
C23 0.015(6) 0.026(7) 0.007(7) -0.008(5) 0.001(6) -0.002(6)
C24 0.026(6) 0.031(7) 0.043(8) -0.014(6) 0.005(6) 0.011(6)
C25 0.028(8) 0.047(9) 0.063(11) -0.032(8) 0.010(7) 0.006(6)
C26 0.048(7) 0.014(5) 0.029(10) -0.009(7) -0.001(5) 0.006(6)
C27 0.035(7) 0.017(6) 0.026(6) 0.003(5) 0.009(5) 0.000(5)
C28 0.019(5) 0.021(6) 0.020(5) -0.005(4) 0.004(4) -0.001(4)
C17 0.016(5) 0.008(5) 0.025(6) -0.001(4) 0.001(4) 0.000(4)
C18 0.028(7) 0.021(6) 0.019(6) 0.005(5) 0.004(5) -0.001(5)
C19 0.036(9) 0.028(8) 0.019(7) -0.005(6) 0.004(6) 0.008(7)
C20 0.018(6) 0.029(7) 0.041(8) 0.000(6) 0.002(5) 0.006(5)
C21 0.021(6) 0.032(7) 0.033(7) 0.004(5) -0.004(5) 0.007(5)
C22 0.021(6) 0.025(6) 0.020(6) -0.001(4) -0.005(4) 0.002(4)
C10A 0.032(9) 0.025(8) 0.028(7) -0.012(6) 0.007(7) -0.009(7)
C10B 0.042(10) 0.025(8) 0.026(8) -0.002(6) 0.001(7) 0.011(7)
C10C 0.044(10) 0.025(8) 0.017(7) -0.010(6) 0.006(7) 0.009(7)
C10D 0.021(6) 0.055(10) 0.057(11) -0.008(7) -0.005(6) 0.014(6)

loop_
_atom_type_symbol
_atom_type_description
_atom_type_scat_dispersion_real
_atom_type_scat_dispersion_imag
_atom_type_scat_source
C C 0.0033 0.0016 'International Tables Vol C Tables 4.2.6.8 and 6.1.1.4'
H H 0.0000 0.0000 'International Tables Vol C Tables 4.2.6.8 and 6.1.1.4'
N N 0.0061 0.0033 'International Tables Vol C Tables 4.2.6.8 and 6.1.1.4'
O O 0.0106 0.0060 'International Tables Vol C Tables 4.2.6.8 and 6.1.1.4'
P P 0.1023 0.0942 'International Tables Vol C Tables 4.2.6.8 and 6.1.1.4'
U U -9.6767 9.6646 'International Tables Vol C Tables 4.2.6.8 and 6.1.1.4'

loop_
_geom_angle_atom_site_label_1
_geom_angle_atom_site_label_2
_geom_angle_atom_site_label_3
_geom_angle
_geom_angle_site_symmetry_1
_geom_angle_site_symmetry_3
_geom_angle_publ_flag
N1 U1 N1 180.0 17_565 . ?
N1 U1 O2 89.999(1) 17_565 18 ?
N1 U1 O2 90.000(1) . 18 ?
N1 U1 O2 89.998(1) 17_565 . ?
N1 U1 O2 90.000(1) . . ?
O2 U1 O2 46.1(3) 18 . ?
N1 U1 O2 90.0 17_565 17_565 ?
N1 U1 O2 90.000(1) . 17_565 ?
O2 U1 O2 133.9(3) 18 17_565 ?
O2 U1 O2 180.0 . 17_565 ?
N1 U1 O2 90.001(1) 17_565 2_565 ?
N1 U1 O2 90.000(1) . 2_565 ?
O2 U1 O2 180.0 18 2_565 ?
O2 U1 O2 133.9(3) . 2_565 ?
O2 U1 O2 46.1(3) 17_565 2_565 ?
N1 U1 O1 81.30(17) 17_565 20 ?
N1 U1 O1 98.69(17) . 20 ?
O2 U1 O1 91.7(3) 18 20 ?
O2 U1 O1 46.2(2) . 20 ?
O2 U1 O1 133.8(2) 17_565 20 ?
O2 U1 O1 88.3(3) 2_565 20 ?
N1 U1 O1 98.69(17) 17_565 2_565 ?
N1 U1 O1 81.30(17) . 2_565 ?
O2 U1 O1 91.7(3) 18 2_565 ?
O2 U1 O1 46.2(2) . 2_565 ?
O2 U1 O1 133.8(2) 17_565 2_565 ?
O2 U1 O1 88.3(3) 2_565 2_565 ?
O1 U1 O1 17.4(3) 20 2_565 ?
N1 U1 O1 98.70(17) 17_565 19_565 ?
N1 U1 O1 81.30(17) . 19_565 ?
O2 U1 O1 133.8(2) 18 19_565 ?
O2 U1 O1 88.3(3) . 19_565 ?
O2 U1 O1 91.7(3) 17_565 19_565 ?
O2 U1 O1 46.2(2) 2_565 19_565 ?
O1 U1 O1 46.0(4) 20 19_565 ?
O1 U1 O1 42.2(4) 2_565 19_565 ?
N1 U1 O1 81.30(17) 17_565 . ?
N1 U1 O1 98.70(17) . . ?
O2 U1 O1 133.8(2) 18 . ?
O2 U1 O1 88.3(3) . . ?
O2 U1 O1 91.7(3) 17_565 . ?
O2 U1 O1 46.2(2) 2_565 . ?
O1 U1 O1 42.2(4) 20 . ?
O1 U1 O1 46.0(4) 2_565 . ?
O1 U1 O1 17.4(3) 19_565 . ?
N1 U1 O1 81.31(17) 17_565 3 ?
N1 U1 O1 98.69(17) . 3 ?
O2 U1 O1 46.2(2) 18 3 ?
O2 U1 O1 91.7(3) . 3 ?
O2 U1 O1 88.3(3) 17_565 3 ?
O2 U1 O1 133.8(2) 2_565 3 ?
O1 U1 O1 134.0(4) 20 3 ?
O1 U1 O1 137.8(4) 2_565 3 ?
O1 U1 O1 179.998(1) 19_565 3 ?
O1 U1 O1 162.6(3) . 3 ?
N1 U1 O1 98.70(17) 17_565 17_565 ?
N1 U1 O1 81.30(17) . 17_565 ?
O2 U1 O1 46.2(2) 18 17_565 ?
O2 U1 O1 91.7(3) . 17_565 ?
O2 U1 O1 88.3(3) 17_565 17_565 ?
O2 U1 O1 133.8(2) 2_565 17_565 ?
O1 U1 O1 137.8(4) 20 17_565 ?
O1 U1 O1 134.0(4) 2_565 17_565 ?
O1 U1 O1 162.6(3) 19_565 17_565 ?
O1 U1 O1 180.0(3) . 17_565 ?
O1 U1 O1 17.4(3) 3 17_565 ?
C16 P1 C16 125.9(12) 2_565 20 ?
C16 P1 O1 114.4(8) 2_565 . ?
C16 P1 O1 90.2(5) 20 . ?
C16 P1 O1 90.2(8) 2_565 19_565 ?
C16 P1 O1 114.4(4) 20 19_565 ?
O1 P1 O1 26.5(5) . 19_565 ?
C16 P1 C17 82.3(8) 2_565 19_565 ?
C16 P1 C17 132.7(5) 20 19_565 ?
O1 P1 C17 113.3(4) . 19_565 ?
O1 P1 C17 100.7(4) 19_565 19_565 ?
C16 P1 C17 132.7(8) 2_565 . ?
C16 P1 C17 82.3(6) 20 . ?
O1 P1 C17 100.7(4) . . ?
O1 P1 C17 113.3(4) 19_565 . ?
C17 P1 C17 54.3(5) 19_565 . ?
C16 P1 C11 37.8(8) 2_565 19_565 ?
C16 P1 C11 88.9(8) 20 19_565 ?
O1 P1 C11 112.8(4) . 19_565 ?
O1 P1 C11 100.9(4) 19_565 19_565 ?
C17 P1 C11 115.4(4) 19_565 19_565 ?
C17 P1 C11 145.4(4) . 19_565 ?
C16 P1 C11 88.9(9) 2_565 . ?
C16 P1 C11 37.8(6) 20 . ?
O1 P1 C11 100.9(4) . . ?
O1 P1 C11 112.8(4) 19_565 . ?
C17 P1 C11 145.4(4) 19_565 . ?
C17 P1 C11 115.4(4) . . ?
C11 P1 C11 51.2(6) 19_565 . ?
C16 P1 C23 134.0(8) 2_565 19_565 ?
C16 P1 C23 26.6(5) 20 19_565 ?
O1 P1 C23 103.6(4) . 19_565 ?
O1 P1 C23 130.2(4) 19_565 19_565 ?
C17 P1 C23 106.1(4) 19_565 19_565 ?
C17 P1 C23 57.6(4) . 19_565 ?
C11 P1 C23 104.2(4) 19_565 19_565 ?
C11 P1 C23 58.3(4) . 19_565 ?
C16 P1 C23 26.6(7) 2_565 . ?
C16 P1 C23 134.0(6) 20 . ?
O1 P1 C23 130.2(4) . . ?
O1 P1 C23 103.6(4) 19_565 . ?
C17 P1 C23 57.6(4) 19_565 . ?
C17 P1 C23 106.1(4) . . ?
C11 P1 C23 58.3(4) 19_565 . ?
C11 P1 C23 104.2(4) . . ?
C23 P1 C23 126.2(6) 19_565 . ?
C16 P1 C11 85.6(9) 2_565 20 ?
C16 P1 C11 42.9(4) 20 20 ?
O1 P1 C11 95.2(4) . 20 ?
O1 P1 C11 105.0(4) 19_565 20 ?
C17 P1 C11 151.6(4) 19_565 20 ?
C17 P1 C11 122.9(3) . 20 ?
C11 P1 C11 47.9(5) 19_565 20 ?
C11 P1 C11 8.4(4) . 20 ?
C23 P1 C11 65.4(3) 19_565 20 ?
C23 P1 C11 103.9(4) . 20 ?
C16 P1 C11 42.9(7) 2_565 2_565 ?
C16 P1 C11 85.7(8) 20 2_565 ?
O1 P1 C11 105.0(4) . 2_565 ?
O1 P1 C11 95.2(4) 19_565 2_565 ?
C17 P1 C11 122.9(3) 19_565 2_565 ?
C17 P1 C11 151.6(4) . 2_565 ?
C11 P1 C11 8.4(4) 19_565 2_565 ?
C11 P1 C11 47.9(5) . 2_565 ?
C23 P1 C11 103.9(4) 19_565 2_565 ?
C23 P1 C11 65.4(3) . 2_565 ?
C11 P1 C11 43.2(5) 20 2_565 ?
O1 O1 P1 76.7(3) 19_565 . ?
O1 O1 O1 90.000(2) 19_565 20 ?
P1 O1 O1 110.6(3) . 20 ?
O1 O1 O2 78.7(2) 19_565 2_565 ?
P1 O1 O2 110.3(5) . 2_565 ?
O1 O1 O2 133.5(3) 20 2_565 ?
O1 O1 U1 81.30(17) 19_565 . ?
P1 O1 U1 158.0(4) . . ?
O1 O1 U1 68.90(19) 20 . ?
O2 O1 U1 64.8(3) 2_565 . ?
C1 N1 U1 180.000(1) . . ?
C5 O2 C5 69.8(8) . 19_565 ?
C5 O2 O2 108.4(5) . 18 ?
C5 O2 O2 108.4(5) 19_565 18 ?
C5 O2 O1 100.9(6) . 20 ?
C5 O2 O1 114.3(6) 19_565 20 ?
O2 O2 O1 134.3(3) 18 20 ?
C5 O2 O1 114.3(6) . 2_565 ?
C5 O2 O1 100.9(6) 19_565 2_565 ?
O2 O2 O1 134.3(3) 18 2_565 ?
O1 O2 O1 22.5(4) 20 2_565 ?
C5 O2 U1 145.1(4) . . ?
C5 O2 U1 145.1(4) 19_565 . ?
O2 O2 U1 66.93(17) 18 . ?
O1 O2 U1 69.0(3) 20 . ?
O1 O2 U1 69.0(3) 2_565 . ?
C3 C1 C3 29.3(10) 18 3 ?
C3 C1 C3 116.1(11) 18 . ?
C3 C1 C3 124.5(11) 3 . ?
C3 C1 C3 124.5(11) 18 20 ?
C3 C1 C3 116.1(11) 3 20 ?
C3 C1 C3 29.3(10) . 20 ?
C3 C1 N1 117.7(6) 18 . ?
C3 C1 N1 117.7(6) 3 . ?
C3 C1 N1 117.7(6) . . ?
C3 C1 N1 117.7(6) 20 . ?
C3 C1 C2 32.1(6) 18 20 ?
C3 C1 C2 61.4(8) 3 20 ?
C3 C1 C2 99.9(8) . 20 ?
C3 C1 C2 122.7(7) 20 20 ?
N1 C1 C2 109.3(6) . 20 ?
C3 C1 C2 99.9(8) 18 3 ?
C3 C1 C2 122.7(7) 3 3 ?
C3 C1 C2 32.1(6) . 3 ?
C3 C1 C2 61.4(8) 20 3 ?
N1 C1 C2 109.3(6) . 3 ?
C2 C1 C2 73.8(10) 20 3 ?
C3 C1 C2 61.4(8) 18 . ?
C3 C1 C2 32.1(6) 3 . ?
C3 C1 C2 122.7(7) . . ?
C3 C1 C2 99.9(8) 20 . ?
N1 C1 C2 109.3(6) . . ?
C2 C1 C2 93.5(11) 20 . ?
C2 C1 C2 141.5(12) 3 . ?
C3 C1 C2 122.7(7) 18 18 ?
C3 C1 C2 99.9(8) 3 18 ?
C3 C1 C2 61.4(8) . 18 ?
C3 C1 C2 32.1(7) 20 18 ?
N1 C1 C2 109.3(6) . 18 ?
C2 C1 C2 141.5(12) 20 18 ?
C2 C1 C2 93.5(11) 3 18 ?
C2 C1 C2 73.8(10) . 18 ?
C3 C2 C3 10.7(6) 3 18 ?
C3 C2 C1 66.3(9) 3 . ?
C3 C2 C1 55.6(6) 18 . ?
C3 C2 C2 110.1(12) 3 18 ?
C3 C2 C2 100.8(6) 18 18 ?
C1 C2 C2 53.1(5) . 18 ?
C3 C3 C2 157.0(10) 20 3 ?
C3 C3 C1 75.4(5) 20 . ?
C2 C3 C1 81.6(10) 3 . ?
C3 C3 C2 12.3(5) 20 18 ?
C2 C3 C2 144.6(15) 3 18 ?
C1 C3 C2 63.0(6) . 18 ?
O2 C5 C18 133.2(10) . 20 ?
O2 C5 C6 112.1(6) . . ?
C18 C5 C6 40.1(11) 20 . ?
O2 C5 C10 126.9(6) . . ?
C18 C5 C10 95.5(6) 20 . ?
C6 C5 C10 120.0 . . ?
O2 C5 C5 55.1(4) . 19_565 ?
C18 C5 C5 126.1(14) 20 19_565 ?
C6 C5 C5 151.1(3) . 19_565 ?
C10 C5 C5 81.4(3) . 19_565 ?
O2 C5 C10B 139.7(9) . 4_565 ?
C18 C5 C10B 86.1(11) 20 4_565 ?
C6 C5 C10B 92.6(7) . 4_565 ?
C10 C5 C10B 34.4(7) . 4_565 ?
C5 C5 C10B 113.5(7) 19_565 4_565 ?
O2 C5 C10 98.1(7) . 19_565 ?
C18 C5 C10 113.3(8) 20 19_565 ?
C6 C5 C10 149.4(3) . 19_565 ?
C10 C5 C10 33.0(3) . 19_565 ?
C5 C5 C10 48.5(3) 19_565 19_565 ?
C10B C5 C10 66.1(7) 4_565 19_565 ?
O2 C5 C10C 173.3(8) . 19_565 ?
C18 C5 C10C 53.1(9) 20 19_565 ?
C6 C5 C10C 71.4(4) . 19_565 ?
C10 C5 C10C 48.8(4) . 19_565 ?
C5 C5 C10C 124.6(5) 19_565 19_565 ?
C10B C5 C10C 33.6(7) 4_565 19_565 ?
C10 C5 C10C 79.3(5) 19_565 19_565 ?
O2 C5 C10A 130.6(7) . 19_565 ?
C18 C5 C10A 95.7(8) 20 19_565 ?
C6 C5 C10A 111.0(5) . 19_565 ?
C10 C5 C10A 15.5(5) . 19_565 ?
C5 C5 C10A 93.9(5) 19_565 19_565 ?
C10B C5 C10A 19.9(6) 4_565 19_565 ?
C10 C5 C10A 46.2(4) 19_565 19_565 ?
C10C C5 C10A 43.7(5) 19_565 19_565 ?
C18 C6 C5 67(2) 20 . ?
C18 C6 C7 78(2) 20 . ?
C5 C6 C7 120.0 . . ?
C18 C6 C19 46.4(7) 20 20 ?
C5 C6 C19 87.7(13) . 20 ?
C7 C6 C19 35.8(13) . 20 ?
C19 C7 C6 96(2) 20 . ?
C19 C7 C8 35.8(19) 20 . ?
C6 C7 C8 120.0 . . ?
C19 C7 C18 63(2) 20 20 ?
C6 C7 C18 37.5(7) . 20 ?
C8 C7 C18 94.9(6) . 20 ?
C19 C7 C10C 25(2) 20 19_565 ?
C6 C7 C10C 86.7(6) . 19_565 ?
C8 C7 C10C 33.7(6) . 19_565 ?
C18 C7 C10C 63.2(10) 20 19_565 ?
C19 C8 C10C 53(3) 20 19_565 ?
C19 C8 C9 85(3) 20 . ?
C10C C8 C9 34.5(11) 19_565 . ?
C19 C8 C7 51.8(18) 20 . ?
C10C C8 C7 86.9(11) 19_565 . ?
C9 C8 C7 120.0 . . ?
C19 C8 C20 59(2) 20 20 ?
C10C C8 C20 88(2) 19_565 20 ?
C9 C8 C20 93.8(16) . 20 ?
C7 C8 C20 95.3(6) . 20 ?
C19 C8 C10B 75(3) 20 4_565 ?
C10C C8 C10B 28.9(11) 19_565 4_565 ?
C9 C8 C10B 37.2(6) . 4_565 ?
C7 C8 C10B 87.4(6) . 4_565 ?
C20 C8 C10B 116.3(18) 20 4_565 ?
C10C C9 C10A 108.7(14) 19_565 19_565 ?
C10C C9 C10B 70.0(14) 19_565 4_565 ?
C10A C9 C10B 41.7(9) 19_565 4_565 ?
C10C C9 C10 83.6(11) 19_565 . ?
C10A C9 C10 34.1(9) 19_565 . ?
C10B C9 C10 40.2(9) 4_565 . ?
C10C C9 C8 37.9(12) 19_565 . ?
C10A C9 C8 134.9(10) 19_565 . ?
C10B C9 C8 93.7(9) 4_565 . ?
C10 C9 C8 120.0 . . ?
C10C C9 C19 13.7(14) 19_565 20 ?
C10A C9 C19 121.9(14) 19_565 20 ?
C10B C9 C19 83.7(13) 4_565 20 ?
C10 C9 C19 94.4(12) . 20 ?
C8 C9 C19 31.6(15) . 20 ?
C10C C9 C10D 173.7(15) 19_565 19_565 ?
C10A C9 C10D 66.4(9) 19_565 19_565 ?
C10B C9 C10D 104.2(10) 4_565 19_565 ?
C10 C9 C10D 93.5(7) . 19_565 ?
C8 C9 C10D 142.9(8) . 19_565 ?
C19 C9 C10D 171.6(13) 20 19_565 ?
C10A C10 C10B 53.6(12) 19_565 4_565 ?
C10A C10 C10 115.9(12) 19_565 19_565 ?
C10B C10 C10 159.3(9) 4_565 19_565 ?
C10A C10 C9 47.2(12) 19_565 . ?
C10B C10 C9 52.9(11) 4_565 . ?
C10 C10 C9 136.6 19_565 . ?
C10A C10 C5 136.2(14) 19_565 . ?
C10B C10 C5 84.7(11) 4_565 . ?
C10 C10 C5 98.6 19_565 . ?
C9 C10 C5 120.0 . . ?
C10A C10 C10A 88.3(16) 19_565 . ?
C10B C10 C10A 137.2(13) 4_565 . ?
C10 C10 C10A 27.6(8) 19_565 . ?
C9 C10 C10A 117.2(7) . . ?
C5 C10 C10A 122.5(7) . . ?
C10A C10 C10C 73.6(12) 19_565 19_565 ?
C10B C10 C10C 47.1(11) 4_565 19_565 ?
C10 C10 C10C 152.7(6) 19_565 19_565 ?
C9 C10 C10C 32.3(6) . 19_565 ?
C5 C10 C10C 88.2(6) . 19_565 ?
C10A C10 C10C 147.3(10) . 19_565 ?
C10A C10 C10A 35.4(11) 19_565 4_565 ?
C10B C10 C10A 59.8(9) 4_565 4_565 ?
C10 C10 C10A 101.0(6) 19_565 4_565 ?
C9 C10 C10A 80.9(6) . 4_565 ?
C5 C10 C10A 115.4(7) . 4_565 ?
C10A C10 C10A 78.0(9) . 4_565 ?
C10C C10 C10A 99.8(9) 19_565 4_565 ?
C10A C10 C5 152.3(12) 19_565 19_565 ?
C10B C10 C5 131.0(12) 4_565 19_565 ?
C10 C10 C5 48.5(4) 19_565 19_565 ?
C9 C10 C5 160.5(3) . 19_565 ?
C5 C10 C5 50.1(4) . 19_565 ?
C10A C10 C5 73.7(7) . 19_565 ?
C10C C10 C5 131.8(7) 19_565 19_565 ?
C10A C10 C5 118.2(6) 4_565 19_565 ?
C10A C10 C10B 110.0(14) 19_565 18 ?
C10B C10 C10B 149.6(14) 4_565 18 ?
C10 C10 C10B 9.7(7) 19_565 18 ?
C9 C10 C10B 138.9(7) . 18 ?
C5 C10 C10B 99.8(7) . 18 ?
C10A C10 C10B 23.2(6) . 18 ?
C10C C10 C10B 161.5(9) 19_565 18 ?
C10A C10 C10B 91.9(8) 4_565 18 ?
C5 C10 C10B 50.5(6) 19_565 18 ?
C10A C10 C10B 47.4(12) 19_565 19_565 ?
C10B C10 C10B 44.2(10) 4_565 19_565 ?
C10 C10 C10B 115.2(6) 19_565 19_565 ?
C9 C10 C10B 82.8(5) . 19_565 ?
C5 C10 C10B 94.6(6) . 19_565 ?
C10A C10 C10B 97.1(9) . 19_565 ?
C10C C10 C10B 90.4(7) 19_565 19_565 ?
C10A C10 C10B 22.8(5) 4_565 19_565 ?
C5 C10 C10B 113.0(6) 19_565 19_565 ?
C10B C10 C10B 105.4(7) 18 19_565 ?
C10A C10 C18 123.7(15) 19_565 20 ?
C10B C10 C18 76.1(14) 4_565 20 ?
C10 C10 C18 119.5(10) 19_565 20 ?
C9 C10 C18 84.3(8) . 20 ?
C5 C10 C18 41.2(6) . 20 ?
C10A C10 C18 146.4(12) . 20 ?
C10C C10 C18 52.7(10) 19_565 20 ?
C10A C10 C18 133.4(11) 4_565 20 ?
C5 C10 C18 79.2(8) 19_565 20 ?
C10B C10 C18 126.2(11) 18 20 ?
C10B C10 C18 111.7(11) 19_565 20 ?
C11 C11 C16 139.1(7) 20 20 ?
C11 C11 C12 102.2(3) 20 . ?
C16 C11 C12 104.8(5) 20 . ?
C11 C11 C16 29.9(3) 20 . ?
C16 C11 C16 109.3(8) 20 . ?
C12 C11 C16 120.0 . . ?
C11 C11 C11 90.0 20 19_565 ?
C16 C11 C11 112.6(5) 20 19_565 ?
C12 C11 C11 103.2(3) . 19_565 ?
C16 C11 C11 107.0(4) . 19_565 ?
C11 C11 C12 62.8(6) 20 20 ?
C16 C11 C12 136.4(5) 20 20 ?
C12 C11 C12 39.4(5) . 20 ?
C16 C11 C12 83.8(5) . 20 ?
C11 C11 C12 102.0(3) 19_565 20 ?
C11 C11 C11 74.8(7) 20 2_565 ?
C16 C11 C11 124.7(9) 20 2_565 ?
C12 C11 C11 106.0(4) . 2_565 ?
C16 C11 C11 93.1(8) . 2_565 ?
C11 C11 C11 15.2(7) 19_565 2_565 ?
C12 C11 C11 94.6(7) 20 2_565 ?
C11 C11 P1 133.4(3) 20 . ?
C16 C11 P1 48.5(8) 20 . ?
C12 C11 P1 120.6(5) . . ?
C16 C11 P1 119.1(5) . . ?
C11 C11 P1 64.4(3) 19_565 . ?
C12 C11 P1 155.4(7) 20 . ?
C11 C11 P1 76.3(5) 2_565 . ?
C11 C11 C24 104.4(10) 20 19_565 ?
C16 C11 C24 65.8(9) 20 19_565 ?
C12 C11 C24 59.3(11) . 19_565 ?
C16 C11 C24 92.7(11) . 19_565 ?
C11 C11 C24 159.0(12) 19_565 19_565 ?
C12 C11 C24 72.4(9) 20 19_565 ?
C11 C11 C24 165.1(10) 2_565 19_565 ?
P1 C11 C24 112.5(10) . 19_565 ?
C11 C11 C23 146.1(4) 20 19_565 ?
C16 C11 C23 26.7(4) 20 19_565 ?
C12 C11 C23 78.4(5) . 19_565 ?
C16 C11 C23 121.2(6) . 19_565 ?
C11 C11 C23 123.2(4) 19_565 19_565 ?
C12 C11 C23 110.9(6) 20 19_565 ?
C11 C11 C23 138.3(9) 2_565 19_565 ?
P1 C11 C23 66.8(4) . 19_565 ?
C24 C11 C23 46.3(8) 19_565 19_565 ?
C11 C11 C24 63.6(9) 20 2_565 ?
C16 C11 C24 97.6(12) 20 2_565 ?
C12 C11 C24 70.8(10) . 2_565 ?
C16 C11 C24 57.2(9) . 2_565 ?
C11 C11 C24 149.7(11) 19_565 2_565 ?
C12 C11 C24 53.9(11) 20 2_565 ?
C11 C11 C24 135.7(13) 2_565 2_565 ?
P1 C11 C24 144.9(12) . 2_565 ?
C24 C11 C24 40.9(18) 19_565 2_565 ?
C23 C11 C24 85.5(12) 19_565 2_565 ?
C11 C11 P1 38.25(19) 20 2_565 ?
C16 C11 P1 118.1(5) 20 2_565 ?
C12 C11 P1 136.3(4) . 2_565 ?
C16 C11 P1 39.3(4) . 2_565 ?
C11 C11 P1 68.4(2) 19_565 2_565 ?
C12 C11 P1 98.5(7) 20 2_565 ?
C11 C11 P1 55.8(5) 2_565 2_565 ?
P1 C11 P1 95.1(3) . 2_565 ?
C24 C11 P1 131.9(12) 19_565 2_565 ?
C23 C11 P1 143.3(6) 19_565 2_565 ?
C24 C11 P1 95.0(9) 2_565 2_565 ?
C12 C12 C13 85.6(10) 20 20 ?
C12 C12 C11 77.8 20 . ?
C13 C12 C11 145.8(5) 20 . ?
C12 C12 C13 49.0 20 . ?
C13 C12 C13 36.6(10) 20 . ?
C11 C12 C13 120.0 . . ?
C12 C12 C11 62.8(7) 20 20 ?
C13 C12 C11 137.1(10) 20 20 ?
C11 C12 C11 15.0(7) . 20 ?
C13 C12 C11 106.3(6) . 20 ?
C12 C12 C24 95.1(11) 20 19_565 ?
C13 C12 C24 80.5(10) 20 19_565 ?
C11 C12 C24 71.6(11) . 19_565 ?
C13 C12 C24 85.9(10) . 19_565 ?
C11 C12 C24 74.7(11) 20 19_565 ?
C12 C12 C14 134.4(4) 20 20 ?
C13 C12 C14 58.7(6) 20 20 ?
C11 C12 C14 115.26(6) . 20 ?
C13 C12 C14 91.4(4) . 20 ?
C11 C12 C14 125.0(4) 20 20 ?
C24 C12 C14 54.7(11) 19_565 20 ?
C12 C12 C24 54.3(10) 20 2_565 ?
C13 C12 C24 79.3(10) 20 2_565 ?
C11 C12 C24 66.7(9) . 2_565 ?
C13 C12 C24 60.7(10) . 2_565 ?
C11 C12 C24 59.0(9) 20 2_565 ?
C24 C12 C24 41(2) 19_565 2_565 ?
C14 C12 C24 89.4(8) 20 2_565 ?
C12 C12 C16 105.1(6) 20 20 ?
C13 C12 C16 133.3(3) 20 20 ?
C11 C12 C16 31.6(5) . 20 ?
C13 C12 C16 132.4(4) . 20 ?
C11 C12 C16 45.10(19) 20 20 ?
C24 C12 C16 53.7(10) 19_565 20 ?
C14 C12 C16 84.6(5) 20 20 ?
C24 C12 C16 71.8(11) 2_565 20 ?
C12 C12 C15 135.7(3) 20 20 ?
C13 C12 C15 100.5(7) 20 20 ?
C11 C12 C15 73.0(2) . 20 ?
C13 C12 C15 124.44(15) . 20 ?
C11 C12 C15 85.6(4) 20 20 ?
C24 C12 C15 44.3(10) 19_565 20 ?
C14 C12 C15 44.1(3) 20 20 ?
C24 C12 C15 83.5(11) 2_565 20 ?
C16 C12 C15 41.4(3) 20 20 ?
C12 C12 C23 125.9(5) 20 19_565 ?
C13 C12 C23 110.9(6) 20 19_565 ?
C11 C12 C23 59.6(5) . 19_565 ?
C13 C12 C23 128.4(5) . 19_565 ?
C11 C12 C23 72.2(4) 20 19_565 ?
C24 C12 C23 43.0(9) 19_565 19_565 ?
C14 C12 C23 56.8(5) 20 19_565 ?
C24 C12 C23 77.8(13) 2_565 19_565 ?
C16 C12 C23 28.1(3) 20 19_565 ?
C15 C12 C23 13.4(4) 20 19_565 ?
C13 C13 C12 94.4(9) 20 20 ?
C13 C13 C12 49.0 20 . ?
C12 C13 C12 45.4(9) 20 . ?
C13 C13 C14 150.1 20 . ?
C12 C13 C14 80.9(8) 20 . ?
C12 C13 C14 120.0 . . ?
C13 C13 C24 97.3(10) 20 2_565 ?
C12 C13 C24 63.1(6) 20 2_565 ?
C12 C13 C24 75.4(7) . 2_565 ?
C14 C13 C24 54.2(10) . 2_565 ?
C13 C13 C24 58.8(9) 20 19_565 ?
C12 C13 C24 70.0(7) 20 19_565 ?
C12 C13 C24 51.0(6) . 19_565 ?
C14 C13 C24 92.3(9) . 19_565 ?
C24 C13 C24 38.5(18) 2_565 19_565 ?
C15 C14 C13 120.0 . . ?
C15 C14 C24 58.4(11) . 2_565 ?
C13 C14 C24 75.5(9) . 2_565 ?
C15 C14 C20 98.1(12) . 26_455 ?
C13 C14 C20 135.1(12) . 26_455 ?
C24 C14 C20 149.3(16) 2_565 26_455 ?
C15 C14 C12 82.50(18) . 20 ?
C13 C14 C12 40.3(3) . 20 ?
C24 C14 C12 61.8(6) 2_565 20 ?
C20 C14 C12 140.3(17) 26_455 20 ?
C15 C14 C23 10.1(4) . 2_565 ?
C13 C14 C23 110.2(4) . 2_565 ?
C24 C14 C23 49.8(10) 2_565 2_565 ?
C20 C14 C23 108.1(13) 26_455 2_565 ?
C12 C14 C23 73.9(3) 20 2_565 ?
C15 C14 C25 87.8(13) . 2_565 ?
C13 C14 C25 89.0(9) . 2_565 ?
C24 C14 C25 49.0(13) 2_565 2_565 ?
C20 C14 C25 117.1(18) 26_455 2_565 ?
C12 C14 C25 102.6(10) 20 2_565 ?
C23 C14 C25 84.7(15) 2_565 2_565 ?
C15 C14 C21 54.6(12) . 26_455 ?
C13 C14 C21 145.8(13) . 26_455 ?
C24 C14 C21 112.8(16) 2_565 26_455 ?
C20 C14 C21 46.0(5) 26_455 26_455 ?
C12 C14 C21 112.2(12) 20 26_455 ?
C23 C14 C21 63.9(12) 2_565 26_455 ?
C25 C14 C21 122.1(16) 2_565 26_455 ?
C23 C15 C28 98(3) 2_565 2_565 ?
C23 C15 C16 22.1(16) 2_565 . ?
C28 C15 C16 118.9(17) 2_565 . ?
C23 C15 C14 138.6(14) 2_565 . ?
C28 C15 C14 120.4(16) 2_565 . ?
C16 C15 C14 120.0 . . ?
C23 C15 C24 80(2) 2_565 2_565 ?
C28 C15 C24 132(3) 2_565 2_565 ?
C16 C15 C24 71.6(10) . 2_565 ?
C14 C15 C24 63.5(15) . 2_565 ?
C23 C15 C21 136(2) 2_565 26_455 ?
C28 C15 C21 63(2) 2_565 26_455 ?
C16 C15 C21 137.6(15) . 26_455 ?
C14 C15 C21 79.8(12) . 26_455 ?
C24 C15 C21 142.9(19) 2_565 26_455 ?
C23 C15 C17 62.6(15) 2_565 20 ?
C28 C15 C17 61.6(13) 2_565 20 ?
C16 C15 C17 72.1(5) . 20 ?
C14 C15 C17 148.3(6) . 20 ?
C24 C15 C17 142.3(14) 2_565 20 ?
C21 C15 C17 74.0(13) 26_455 20 ?
C23 C15 C12 89.5(16) 2_565 20 ?
C28 C15 C12 172(2) 2_565 20 ?
C16 C15 C12 68.1(2) . 20 ?
C14 C15 C12 53.45(13) . 20 ?
C24 C15 C12 52.4(11) 2_565 20 ?
C21 C15 C12 109.8(12) 26_455 20 ?
C17 C15 C12 120.3(6) 20 20 ?
C23 C15 P1 36.8(17) 2_565 2_565 ?
C28 C15 P1 106.0(14) 2_565 2_565 ?
C16 C15 P1 30.1(4) . 2_565 ?
C14 C15 P1 129.7(4) . 2_565 ?
C24 C15 P1 100.1(9) 2_565 2_565 ?
C21 C15 P1 107.7(15) 26_455 2_565 ?
C17 C15 P1 47.1(3) 20 2_565 ?
C12 C15 P1 78.3(4) 20 2_565 ?
C23 C16 C11 123.9(8) 2_565 20 ?
C23 C16 P1 116.8(11) 2_565 2_565 ?
C11 C16 P1 93.7(6) 20 2_565 ?
C23 C16 C15 10.5(8) 2_565 . ?
C11 C16 C15 113.9(5) 20 . ?
P1 C16 C15 117.3(7) 2_565 . ?
C23 C16 C11 129.1(7) 2_565 . ?
C11 C16 C11 11.0(7) 20 . ?
P1 C16 C11 97.8(7) 2_565 . ?
C15 C16 C11 120.0 . . ?
C23 C16 C24 58.3(8) 2_565 2_565 ?
C11 C16 C24 77.9(7) 20 2_565 ?
P1 C16 C24 161.7(14) 2_565 2_565 ?
C15 C16 C24 54.3(11) . 2_565 ?
C11 C16 C24 77.0(7) . 2_565 ?
C23 C16 C12 80.7(7) 2_565 20 ?
C11 C16 C12 43.5(4) 20 20 ?
P1 C16 C12 111.6(6) 2_565 20 ?
C15 C16 C12 70.5(4) . 20 ?
C11 C16 C12 51.1(4) . 20 ?
C24 C16 C12 51.5(10) 2_565 20 ?
C23 C16 C16 135.0(8) 2_565 20 ?
C11 C16 C16 40.9(7) 20 20 ?
P1 C16 C16 107.2(7) 2_565 20 ?
C15 C16 C16 131.0 . 20 ?
C11 C16 C16 29.9 . 20 ?
C24 C16 C16 77.0(10) 2_565 20 ?
C12 C16 C16 74.9(5) 20 20 ?
C23 C16 C17 61.8(7) 2_565 20 ?
C11 C16 C17 141.2(8) 20 20 ?
P1 C16 C17 58.1(4) 2_565 20 ?
C15 C16 C17 66.7(5) . 20 ?
C11 C16 C17 150.6(6) . 20 ?
C24 C16 C17 120.2(10) 2_565 20 ?
C12 C16 C17 118.3(6) 20 20 ?
C16 C16 C17 162.3(5) 20 20 ?
C15 C23 C16 147(3) 2_565 2_565 ?
C15 C23 C24 81(3) 2_565 . ?
C16 C23 C24 85.3(13) 2_565 . ?
C15 C23 C28 63(2) 2_565 . ?
C16 C23 C28 147.8(13) 2_565 . ?
C24 C23 C28 120.0 . . ?
C15 C23 C14 31(2) 2_565 2_565 ?
C16 C23 C14 120.0(16) 2_565 2_565 ?
C24 C23 C14 53.6(10) . 2_565 ?
C28 C23 C14 91.9(6) . 2_565 ?
C15 C23 C17 104(3) 2_565 19_565 ?
C16 C23 C17 89.3(13) 2_565 19_565 ?
C24 C23 C17 174.5(4) . 19_565 ?
C28 C23 C17 65.3(4) . 19_565 ?
C14 C23 C17 129.6(10) 2_565 19_565 ?
C15 C23 C11 119(3) 2_565 19_565 ?
C16 C23 C11 29.4(10) 2_565 19_565 ?
C24 C23 C11 65.1(5) . 19_565 ?
C28 C23 C11 174.7(5) . 19_565 ?
C14 C23 C11 90.7(7) 2_565 19_565 ?
C17 C23 C11 109.6(4) 19_565 19_565 ?
C15 C23 P1 135(3) 2_565 . ?
C16 C23 P1 36.6(12) 2_565 . ?
C24 C23 P1 119.4(4) . . ?
C28 C23 P1 120.1(4) . . ?
C14 C23 P1 129.6(6) 2_565 . ?
C17 C23 P1 55.1(3) 19_565 . ?
C11 C23 P1 54.9(3) 19_565 . ?
C15 C23 C21 34(3) 2_565 25_565 ?
C16 C23 C21 140.8(14) 2_565 25_565 ?
C24 C23 C21 114.3(5) . 25_565 ?
C28 C23 C21 50.0(7) . 25_565 ?
C14 C23 C21 61.6(10) 2_565 25_565 ?
C17 C23 C21 69.9(5) 19_565 25_565 ?
C11 C23 C21 128.0(9) 19_565 25_565 ?
P1 C23 C21 108.6(5) . 25_565 ?
C15 C23 C12 77(3) 2_565 19_565 ?
C16 C23 C12 71.2(9) 2_565 19_565 ?
C24 C23 C12 50.9(5) . 19_565 ?
C28 C23 C12 139.5(8) . 19_565 ?
C14 C23 C12 49.3(8) 2_565 19_565 ?
C17 C23 C12 126.5(6) 19_565 19_565 ?
C11 C23 C12 42.0(5) 19_565 19_565 ?
P1 C23 C12 86.1(5) . 19_565 ?
C21 C23 C12 94.4(10) 25_565 19_565 ?
C24 C24 C23 139.2 20 . ?
C24 C24 C25 96.7 20 . ?
C23 C24 C25 120.0 . . ?
C24 C24 C15 156.4(5) 20 2_565 ?
C23 C24 C15 19.5(8) . 2_565 ?
C25 C24 C15 106.7(4) . 2_565 ?
C24 C24 C14 132.2(9) 20 2_565 ?
C23 C24 C14 76.6(11) . 2_565 ?
C25 C24 C14 78.3(8) . 2_565 ?
C15 C24 C14 58.1(11) 2_565 2_565 ?
C24 C24 C12 84.9(9) 20 19_565 ?
C23 C24 C12 86.1(7) . 19_565 ?
C25 C24 C12 127.3(8) . 19_565 ?
C15 C24 C12 83.3(9) 2_565 19_565 ?
C14 C24 C12 63.5(10) 2_565 19_565 ?
C24 C24 C16 103.0(7) 20 2_565 ?
C23 C24 C16 36.4(7) . 2_565 ?
C25 C24 C16 151.9(7) . 2_565 ?
C15 C24 C16 54.1(8) 2_565 2_565 ?
C14 C24 C16 102.1(14) 2_565 2_565 ?
C12 C24 C16 74.9(5) 19_565 2_565 ?
C24 C24 C13 82.7(9) 20 2_565 ?
C23 C24 C13 111.5(9) . 2_565 ?
C25 C24 C13 91.3(7) . 2_565 ?
C15 C24 C13 99.4(15) 2_565 2_565 ?
C14 C24 C13 50.3(8) 2_565 2_565 ?
C12 C24 C13 36.4(3) 19_565 2_565 ?
C16 C24 C13 110.8(8) 2_565 2_565 ?
C24 C24 C11 75.6(6) 20 19_565 ?
C23 C24 C11 68.6(5) . 19_565 ?
C25 C24 C11 171.4(5) . 19_565 ?
C15 C24 C11 81.2(6) 2_565 19_565 ?
C14 C24 C11 103.9(8) 2_565 19_565 ?
C12 C24 C11 49.1(5) 19_565 19_565 ?
C16 C24 C11 36.4(7) 2_565 19_565 ?
C13 C24 C11 84.0(6) 2_565 19_565 ?
C24 C24 C11 63.6(5) 20 2_565 ?
C23 C24 C11 79.9(5) . 2_565 ?
C25 C24 C11 159.9(5) . 2_565 ?
C15 C24 C11 93.2(7) 2_565 2_565 ?
C14 C24 C11 111.4(8) 2_565 2_565 ?
C12 C24 C11 51.4(7) 19_565 2_565 ?
C16 C24 C11 45.9(4) 2_565 2_565 ?
C13 C24 C11 82.8(6) 2_565 2_565 ?
C11 C24 C11 12.0(6) 19_565 2_565 ?
C24 C24 C12 54.3(7) 20 2_565 ?
C23 C24 C12 109.4(6) . 2_565 ?
C25 C24 C12 123.6(7) . 2_565 ?
C15 C24 C12 111.9(10) 2_565 2_565 ?
C14 C24 C12 88.8(8) 2_565 2_565 ?
C12 C24 C12 30.6(11) 19_565 2_565 ?
C16 C24 C12 84.4(6) 2_565 2_565 ?
C13 C24 C12 43.9(4) 2_565 2_565 ?
C11 C24 C12 48.6(5) 19_565 2_565 ?
C11 C24 C12 42.6(4) 2_565 2_565 ?
C24 C24 C25 43.9(3) 20 20 ?
C23 C24 C25 162.93(10) . 20 ?
C25 C24 C25 52.8(3) . 20 ?
C15 C24 C25 159.4(5) 2_565 20 ?
C14 C24 C25 113.4(11) 2_565 20 ?
C12 C24 C25 110.6(7) 19_565 20 ?
C16 C24 C25 142.7(8) 2_565 20 ?
C13 C24 C25 85.1(9) 2_565 20 ?
C11 C24 C25 119.3(6) 19_565 20 ?
C11 C24 C25 107.3(6) 2_565 20 ?
C12 C24 C25 85.3(7) 2_565 20 ?
C26 C25 C24 120.0 . . ?
C26 C25 C25 150.8 . 20 ?
C24 C25 C25 83.3 . 20 ?
C26 C25 C26 22.5(6) . 8_565 ?
C24 C25 C26 109.3(5) . 8_565 ?
C25 C25 C26 138.6(4) 20 8_565 ?
C26 C25 C25 62.88(17) . 8_565 ?
C24 C25 C25 124.4(9) . 8_565 ?
C25 C25 C25 90.0 20 8_565 ?
C26 C25 C25 49.9(5) 8_565 8_565 ?
C26 C25 C14 91.9(6) . 2_565 ?
C24 C25 C14 52.7(7) . 2_565 ?
C25 C25 C14 117.1(6) 20 2_565 ?
C26 C25 C14 100.7(7) 8_565 2_565 ?
C25 C25 C14 150.0(8) 8_565 2_565 ?
C26 C25 C24 155.2(2) . 20 ?
C24 C25 C24 39.4(3) . 20 ?
C25 C25 C24 43.9(3) 20 20 ?
C26 C25 C24 135.3(6) 8_565 20 ?
C25 C25 C24 113.2(6) 8_565 20 ?
C14 C25 C24 82.4(6) 2_565 20 ?
C26 C26 C27 87.9(13) 8_565 8_565 ?
C26 C26 C25 99.5(5) 8_565 . ?
C27 C26 C25 170.6(9) 8_565 . ?
C26 C26 C27 65.2(6) 8_565 . ?
C27 C26 C27 68.4(6) 8_565 . ?
C25 C26 C27 120.0 . . ?
C26 C26 C25 58.0(9) 8_565 8_565 ?
C27 C26 C25 112.9(12) 8_565 8_565 ?
C25 C26 C25 67.2(5) . 8_565 ?
C27 C26 C25 122.9(9) . 8_565 ?
C26 C27 C26 26.9(8) 8_565 . ?
C26 C27 C28 115.1(5) 8_565 . ?
C26 C27 C28 120.0 . . ?
C26 C27 C27 59.9(5) 8_565 8_565 ?
C26 C27 C27 51.8(3) . 8_565 ?
C28 C27 C27 170.9(7) . 8_565 ?
C15 C28 C27 108.8(9) 2_565 . ?
C15 C28 C23 19.6(10) 2_565 . ?
C27 C28 C23 120.0 . . ?
C15 C28 C21 69.8(14) 2_565 25_565 ?
C27 C28 C21 99.3(5) . 25_565 ?
C23 C28 C21 84.9(9) . 25_565 ?
C15 C28 C17 79.2(10) 2_565 19_565 ?
C27 C28 C17 171.9(5) . 19_565 ?
C23 C28 C17 68.0(5) . 19_565 ?
C21 C28 C17 82.4(6) 25_565 19_565 ?
C15 C28 C22 86.7(13) 2_565 19_565 ?
C27 C28 C22 131.5(7) . 19_565 ?
C23 C28 C22 89.9(6) . 19_565 ?
C21 C28 C22 42.3(7) 25_565 19_565 ?
C17 C28 C22 46.2(4) 19_565 19_565 ?
C18 C17 C22 120.0 . . ?
C18 C17 C17 120.9(3) . 19_565 ?
C22 C17 C17 92.8(3) . 19_565 ?
C18 C17 P1 115.9(5) . . ?
C22 C17 P1 123.7(5) . . ?
C17 C17 P1 62.9(3) 19_565 . ?
C18 C17 C28 81.9(10) . 19_565 ?
C22 C17 C28 69.5(10) . 19_565 ?
C17 C17 C28 156.7(10) 19_565 19_565 ?
P1 C17 C28 113.7(9) . 19_565 ?
C18 C17 C23 106.0(5) . 19_565 ?
C22 C17 C23 91.3(5) . 19_565 ?
C17 C17 C23 122.1(3) 19_565 19_565 ?
P1 C17 C23 67.3(3) . 19_565 ?
C28 C17 C23 46.7(8) 19_565 19_565 ?
C18 C17 C15 110.8(7) . 20 ?
C22 C17 C15 77.8(5) . 20 ?
C17 C17 C15 124.2(6) 19_565 20 ?
P1 C17 C15 77.3(5) . 20 ?
C28 C17 C15 39.2(10) 19_565 20 ?
C23 C17 C15 13.7(4) 19_565 20 ?
C18 C17 C16 107.7(5) . 20 ?
C22 C17 C16 113.1(5) . 20 ?
C17 C17 C16 100.5(4) 19_565 20 ?
P1 C17 C16 39.6(4) . 20 ?
C28 C17 C16 74.3(10) 19_565 20 ?
C23 C17 C16 28.9(4) 19_565 20 ?
C15 C17 C16 41.2(2) 20 20 ?
C6 C18 C5 73.1(17) 20 20 ?
C6 C18 C19 104.5(17) 20 . ?
C5 C18 C19 113.2(6) 20 . ?
C6 C18 C17 127.1(17) 20 . ?
C5 C18 C17 109.7(7) 20 . ?
C19 C18 C17 120.0 . . ?
C6 C18 C7 64.9(19) 20 20 ?
C5 C18 C7 116.1(17) 20 20 ?
C19 C18 C7 44.2(5) . 20 ?
C17 C18 C7 133.8(16) . 20 ?
C6 C18 C10C 103.9(17) 20 2_565 ?
C5 C18 C10C 86.1(7) 20 2_565 ?
C19 C18 C10C 28.0(6) . 2_565 ?
C17 C18 C10C 128.9(6) . 2_565 ?
C7 C18 C10C 61.8(8) 20 2_565 ?
C6 C18 C10B 86.3(18) 20 17_565 ?
C5 C18 C10B 52.2(6) 20 17_565 ?
C19 C18 C10B 61.1(6) . 17_565 ?
C17 C18 C10B 138.8(7) . 17_565 ?
C7 C18 C10B 78.6(13) 20 17_565 ?
C10C C18 C10B 34.5(7) 2_565 17_565 ?
C6 C18 C10 103(3) 20 20 ?
C5 C18 C10 43.3(8) 20 20 ?
C19 C18 C10 76.0(8) . 20 ?
C17 C18 C10 113.7(14) . 20 ?
C7 C18 C10 103.5(19) 20 20 ?
C10C C18 C10 48.3(9) 2_565 20 ?
C10B C18 C10 25.8(14) 17_565 20 ?
C10C C19 C8 69(3) 2_565 20 ?
C10C C19 C7 119(2) 2_565 20 ?
C8 C19 C7 92(4) 20 20 ?
C10C C19 C18 93.9(15) 2_565 . ?
C8 C19 C18 149(3) 20 . ?
C7 C19 C18 73.2(18) 20 . ?
C10C C19 C20 111.2(14) 2_565 . ?
C8 C19 C20 90(3) 20 . ?
C7 C19 C20 127(2) 20 . ?
C18 C19 C20 120.0 . . ?
C10C C19 C9 14.8(16) 2_565 20 ?
C8 C19 C9 64(2) 20 20 ?
C7 C19 C9 131(4) 20 20 ?
C18 C19 C9 105.2(12) . 20 ?
C20 C19 C9 96.9(14) . 20 ?
C10C C19 C10B 23.0(13) 2_565 17_565 ?
C8 C19 C10B 79(3) 20 17_565 ?
C7 C19 C10B 99(2) 20 17_565 ?
C18 C19 C10B 76.5(6) . 17_565 ?
C20 C19 C10B 133.2(7) . 17_565 ?
C9 C19 C10B 37.8(12) 20 17_565 ?
C10C C19 C6 94.7(16) 2_565 20 ?
C8 C19 C6 124(4) 20 20 ?
C7 C19 C6 48.0(9) 20 20 ?
C18 C19 C6 29.1(11) . 20 ?
C20 C19 C6 143.4(12) . 20 ?
C9 C19 C6 109.2(19) 20 20 ?
C10B C19 C6 72.1(11) 17_565 20 ?
C21 C20 C19 120.0 . . ?
C21 C20 C14 82.1(15) . 26 ?
C19 C20 C14 146.9(17) . 26 ?
C21 C20 C8 150.1(11) . 20 ?
C19 C20 C8 30.2(10) . 20 ?
C14 C20 C8 123.0(16) 26 20 ?
C21 C20 C10C 124.4(6) . 2_565 ?
C19 C20 C10C 23.3(6) . 2_565 ?
C14 C20 C10C 124.4(18) 26 2_565 ?
C8 C20 C10C 29.6(15) 20 2_565 ?
C22 C21 C20 165.4(6) 11 . ?
C22 C21 C22 46.1(7) 11 . ?
C20 C21 C22 120.0 . . ?
C22 C21 C28 82.1(12) 11 25_565 ?
C20 C21 C28 111.8(11) . 25_565 ?
C22 C21 C28 118.2(12) . 25_565 ?
C22 C21 C15 97.8(14) 11 26 ?
C20 C21 C15 95.2(13) . 26 ?
C22 C21 C15 143.3(14) . 26 ?
C28 C21 C15 47.4(19) 25_565 26 ?
C22 C21 C21 49.3(6) 11 11 ?
C20 C21 C21 126.1(4) . 11 ?
C22 C21 C21 42.0(3) . 11 ?
C28 C21 C21 81.0(12) 25_565 11 ?
C15 C21 C21 124.7(14) 26 11 ?
C22 C21 C14 138.0(13) 11 26 ?
C20 C21 C14 52.0(10) . 26 ?
C22 C21 C14 156.8(14) . 26 ?
C28 C21 C14 83.1(17) 25_565 26 ?
C15 C21 C14 45.6(4) 26 26 ?
C21 C21 C14 161.0(15) 11 26 ?
C22 C21 C23 88.3(6) 11 25_565 ?
C20 C21 C23 104.7(5) . 25_565 ?
C22 C21 C23 133.8(5) . 25_565 ?
C28 C21 C23 45.1(13) 25_565 25_565 ?
C15 C21 C23 9.6(13) 26 25_565 ?
C21 C21 C23 117.7(5) 11 25_565 ?
C14 C21 C23 54.5(10) 26 25_565 ?
C22 C22 C21 75.4(7) 11 11 ?
C22 C22 C21 58.6(9) 11 . ?
C21 C22 C21 88.7(8) 11 . ?
C22 C22 C17 175.0(10) 11 . ?
C21 C22 C17 109.6(10) 11 . ?
C21 C22 C17 120.0 . . ?
C22 C22 C22 90.0 11 19_565 ?
C21 C22 C22 129.6(4) 11 19_565 ?
C21 C22 C22 124.2 . 19_565 ?
C17 C22 C22 87.2 . 19_565 ?
C22 C22 C28 119.5(9) 11 19_565 ?
C21 C22 C28 55.6(10) 11 19_565 ?
C21 C22 C28 85.1(8) . 19_565 ?
C17 C22 C28 64.3(9) . 19_565 ?
C22 C22 C28 147.7(9) 19_565 19_565 ?
C22 C22 C22 58.7(9) 11 25_565 ?
C21 C22 C22 114.4(11) 11 25_565 ?
C21 C22 C22 102.1(8) . 25_565 ?
C17 C22 C22 118.4(9) . 25_565 ?
C22 C22 C22 31.3(9) 19_565 25_565 ?
C28 C22 C22 168.0(12) 19_565 25_565 ?
C10B C10A C10 70.6(18) 18 19_565 ?
C10B C10A C9 74.6(17) 18 19_565 ?
C10 C10A C9 98.7(19) 19_565 19_565 ?
C10B C10A C10A 98.5(17) 18 18 ?
C10 C10A C10A 123.1(13) 19_565 18 ?
C9 C10A C10A 133.2(13) 19_565 18 ?
C10B C10A C10C 46.7(16) 18 . ?
C10 C10A C10C 76.5(13) 19_565 . ?
C9 C10A C10C 31.1(11) 19_565 . ?
C10A C10A C10C 135.5(8) 18 . ?
C10B C10A C10 104.9(19) 18 . ?
C10 C10A C10 36.5(9) 19_565 . ?
C9 C10A C10 120.3(17) 19_565 . ?
C10A C10A C10 106.3(6) 18 . ?
C10C C10A C10 109.0(11) . . ?
C10B C10A C10B 69.3(19) 18 . ?
C10 C10A C10B 110.7(17) 19_565 . ?
C9 C10A C10B 121.1(15) 19_565 . ?
C10A C10A C10B 29.1(6) 18 . ?
C10C C10A C10B 109.7(10) . . ?
C10 C10A C10B 113.1(11) . . ?
C10B C10A C10D 141(2) 18 . ?
C10 C10A C10D 140.3(18) 19_565 . ?
C9 C10A C10D 76.4(12) 19_565 . ?
C10A C10A C10D 82.7(8) 18 . ?
C10C C10A C10D 107.3(11) . . ?
C10 C10A C10D 112.5(11) . . ?
C10B C10A C10D 105.1(11) . . ?
C10B C10A C10A 130.4(16) 18 19_565 ?
C10 C10A C10A 64.1(12) 19_565 19_565 ?
C9 C10A C10A 130.2(11) 19_565 19_565 ?
C10A C10A C10A 90.000(2) 18 19_565 ?
C10C C10A C10A 132.3(8) . 19_565 ?
C10 C10A C10A 27.6(6) . 19_565 ?
C10B C10A C10A 108.6(7) . 19_565 ?
C10D C10A C10A 88.8(8) . 19_565 ?
C10B C10A C10 91.6(19) 18 4_565 ?
C10 C10A C10 101.6(16) 19_565 4_565 ?
C9 C10A C10 150.0(18) 19_565 4_565 ?
C10A C10A C10 21.5(7) 18 4_565 ?
C10C C10A C10 137.0(12) . 4_565 ?
C10 C10A C10 88.7(8) . 4_565 ?
C10B C10A C10 29.9(8) . 4_565 ?
C10D C10A C10 100.8(11) . 4_565 ?
C10A C10A C10 79.0(6) 19_565 4_565 ?
C10B C10A C10D 136(2) 18 18 ?
C10 C10A C10D 152.9(16) 19_565 18 ?
C9 C10A C10D 96.5(13) 19_565 18 ?
C10A C10A C10D 56.0(6) 18 18 ?
C10C C10A C10D 124.9(11) . 18 ?
C10 C10A C10D 116.5(10) . 18 ?
C10B C10A C10D 79.7(9) . 18 ?
C10D C10A C10D 26.7(10) . 18 ?
C10A C10A C10D 89.0(7) 19_565 18 ?
C10 C10A C10D 74.6(9) 4_565 18 ?
C10B C10A C5 44.8(15) 18 19_565 ?
C10 C10A C5 28.2(9) 19_565 19_565 ?
C9 C10A C5 98.2(13) 19_565 19_565 ?
C10A C10A C5 108.9(4) 18 19_565 ?
C10C C10A C5 68.4(8) . 19_565 ?
C10 C10A C5 60.1(6) . 19_565 ?
C10B C10A C5 87.5(8) . 19_565 ?
C10D C10A C5 167.3(11) . 19_565 ?
C10A C10A C5 86.1(5) 19_565 19_565 ?
C10 C10A C5 89.6(8) 4_565 19_565 ?
C10D C10A C5 164.2(9) 18 19_565 ?
C10A C10B C10 55.8(18) 18 4_565 ?
C10A C10B C9 63.7(16) 18 4_565 ?
C10 C10B C9 87(2) 4_565 4_565 ?
C10A C10B C10C 104(2) 18 18 ?
C10 C10B C10C 97.4(16) 4_565 18 ?
C9 C10B C10C 43.1(10) 4_565 18 ?
C10A C10B C10B 81.5(17) 18 18 ?
C10 C10B C10B 110.7(10) 4_565 18 ?
C9 C10B C10B 122.3(11) 4_565 18 ?
C10C C10B C10B 148.5(11) 18 18 ?
C10A C10B C10A 52.4(17) 18 . ?
C10 C10B C10A 90.3(13) 4_565 . ?
C9 C10B C10A 102.1(13) 4_565 . ?
C10C C10B C10A 143.3(16) 18 . ?
C10B C10B C10A 29.1(7) 18 . ?
C10A C10B C5 115.3(19) 18 4_565 ?
C10 C10B C5 60.9(12) 4_565 4_565 ?
C9 C10B C5 125.7(16) 4_565 4_565 ?
C10C C10B C5 95.7(12) 18 4_565 ?
C10B C10B C5 110.1(6) 18 4_565 ?
C10A C10B C5 119.1(11) . 4_565 ?
C10A C10B C19 118(2) 18 17_565 ?
C10 C10B C19 100.6(19) 4_565 17_565 ?
C9 C10B C19 58.5(14) 4_565 17_565 ?
C10C C10B C19 15.4(14) 18 17_565 ?
C10B C10B C19 148.8(16) 18 17_565 ?
C10A C10B C19 156.6(16) . 17_565 ?
C5 C10B C19 84.2(13) 4_565 17_565 ?
C10A C10B C8 112(2) 18 4_565 ?
C10 C10B C8 119.6(19) 4_565 4_565 ?
C9 C10B C8 49.1(8) 4_565 4_565 ?
C10C C10B C8 22.4(13) 18 4_565 ?
C10B C10B C8 126.8(10) 18 4_565 ?
C10A C10B C8 131.9(14) . 4_565 ?
C5 C10B C8 108.6(13) 4_565 4_565 ?
C19 C10B C8 25.8(16) 17_565 4_565 ?
C10A C10B C10 51.9(16) 18 18 ?
C10 C10B C10 10.9(6) 4_565 18 ?
C9 C10B C10 93.2(17) 4_565 18 ?
C10C C10B C10 108.0(13) 18 18 ?
C10B C10B C10 99.7(5) 18 18 ?
C10A C10B C10 80.3(8) . 18 ?
C5 C10B C10 63.4(7) 4_565 18 ?
C19 C10B C10 111.5(17) 17_565 18 ?
C8 C10B C10 130.0(15) 4_565 18 ?
C10A C10B C10 65.7(16) 18 19_565 ?
C10 C10B C10 85.5(12) 4_565 19_565 ?
C9 C10B C10 123.0(14) 4_565 19_565 ?
C10C C10B C10 165.2(15) 18 19_565 ?
C10B C10B C10 25.2(5) 18 19_565 ?
C10A C10B C10 21.9(6) . 19_565 ?
C5 C10B C10 98.4(8) 4_565 19_565 ?
C19 C10B C10 173.9(18) 17_565 19_565 ?
C8 C10B C10 149.6(12) 4_565 19_565 ?
C10 C10B C10 74.6(7) 18 19_565 ?
C10A C10B C18 127(2) 18 17_565 ?
C10 C10B C18 78.1(17) 4_565 17_565 ?
C9 C10B C18 92.7(12) 4_565 17_565 ?
C10C C10B C18 54.7(11) 18 17_565 ?
C10B C10B C18 143.7(7) 18 17_565 ?
C10A C10B C18 160.8(13) . 17_565 ?
C5 C10B C18 41.7(7) 4_565 17_565 ?
C19 C10B C18 42.5(11) 17_565 17_565 ?
C8 C10B C18 67.3(12) 4_565 17_565 ?
C10 C10B C18 86.7(15) 18 17_565 ?
C10 C10B C18 139.8(10) 19_565 17_565 ?
C19 C10C C9 151(3) 2_565 19_565 ?
C19 C10C C8 58(3) 2_565 19_565 ?
C9 C10C C8 108(3) 19_565 19_565 ?
C19 C10C C10B 142(2) 2_565 18 ?
C9 C10C C10B 66.9(16) 19_565 18 ?
C8 C10C C10B 129(2) 19_565 18 ?
C19 C10C C10A 166(2) 2_565 . ?
C9 C10C C10A 40.2(14) 19_565 . ?
C8 C10C C10A 135(2) 19_565 . ?
C10B C10C C10A 29.4(9) 18 . ?
C19 C10C C10 136(2) 2_565 19_565 ?
C9 C10C C10 64.1(11) 19_565 19_565 ?
C8 C10C C10 163(2) 19_565 19_565 ?
C10B C10C C10 35.5(10) 18 19_565 ?
C10A C10C C10 29.9(7) . 19_565 ?
C19 C10C C7 36(3) 2_565 19_565 ?
C9 C10C C7 161(2) 19_565 19_565 ?
C8 C10C C7 59.4(12) 19_565 19_565 ?
C10B C10C C7 108.7(16) 18 19_565 ?
C10A C10C C7 138.2(13) . 19_565 ?
C10 C10C C7 124.0(14) 19_565 19_565 ?
C19 C10C C18 58.1(16) 2_565 2_565 ?
C9 C10C C18 141(2) 19_565 2_565 ?
C8 C10C C18 111(2) 19_565 2_565 ?
C10B C10C C18 90.7(17) 18 2_565 ?
C10A C10C C18 107.5(16) . 2_565 ?
C10 C10C C18 79.0(16) 19_565 2_565 ?
C7 C10C C18 55.0(15) 19_565 2_565 ?
C19 C10C C20 45.6(18) 2_565 2_565 ?
C9 C10C C20 107(2) 19_565 2_565 ?
C8 C10C C20 63(2) 19_565 2_565 ?
C10B C10C C20 168(2) 18 2_565 ?
C10A C10C C20 140.4(19) . 2_565 ?
C10 C10C C20 132.5(18) 19_565 2_565 ?
C7 C10C C20 80.8(18) 19_565 2_565 ?
C18 C10C C20 88.4(18) 2_565 2_565 ?
C19 C10C C5 98.0(15) 2_565 19_565 ?
C9 C10C C5 106.6(15) 19_565 19_565 ?
C8 C10C C5 139(2) 19_565 19_565 ?
C10B C10C C5 50.7(10) 18 19_565 ?
C10A C10C C5 68.0(8) . 19_565 ?
C10 C10C C5 43.0(5) 19_565 19_565 ?
C7 C10C C5 81.6(10) 19_565 19_565 ?
C18 C10C C5 40.8(13) 2_565 19_565 ?
C20 C10C C5 125.6(11) 2_565 19_565 ?
C10D C10D C10A 97.3(8) 18 . ?
C10D C10D C10D 90.001(2) 18 19_565 ?
C10A C10D C10D 91.2(8) . 19_565 ?
C10D C10D C9 123.1(8) 18 19_565 ?
C10A C10D C9 37.2(8) . 19_565 ?
C10D C10D C9 114.9(8) 19_565 19_565 ?
C10D C10D C10D 62.6(10) 18 4_565 ?
C10A C10D C10D 94.5(8) . 4_565 ?
C10D C10D C10D 27.4(10) 19_565 4_565 ?
C9 C10D C10D 128.8(9) 19_565 4_565 ?
C10D C10D C10A 56.0(6) 18 18 ?
C10A C10D C10A 41.4(9) . 18 ?
C10D C10D C10A 91.0(7) 19_565 18 ?
C9 C10D C10A 72.5(8) 19_565 18 ?
C10D C10D C10A 76.0(8) 4_565 18 ?

loop_
_geom_bond_atom_site_label_1
_geom_bond_atom_site_label_2
_geom_bond_distance
_geom_bond_site_symmetry_2
_geom_bond_publ_flag
U1 N1 1.863(6) 17_565 ?
U1 N1 1.863(6) . ?
U1 O2 2.268(7) 18 ?
U1 O2 2.268(7) . ?
U1 O2 2.268(7) 17_565 ?
U1 O2 2.268(7) 2_565 ?
U1 O1 2.339(8) 20 ?
U1 O1 2.339(8) 2_565 ?
U1 O1 2.339(8) 19_565 ?
U1 O1 2.339(8) . ?
U1 O1 2.339(8) 3 ?
U1 O1 2.339(8) 17_565 ?
P1 C16 1.292(15) 2_565 ?
P1 C16 1.292(13) 20 ?
P1 O1 1.541(8) . ?
P1 O1 1.541(8) 19_565 ?
P1 C17 1.720(6) 19_565 ?
P1 C17 1.720(6) . ?
P1 C11 1.722(7) 19_565 ?
P1 C11 1.722(7) . ?
P1 C23 1.934(6) 19_565 ?
P1 C23 1.934(6) . ?
P1 C11 2.022(10) 20 ?
P1 C11 2.022(10) 2_565 ?
O1 O1 0.707(14) 19_565 ?
O1 O1 1.684(16) 20 ?
O1 O2 1.809(10) 2_565 ?
N1 C1 1.426(10) . ?
O2 C5 1.245(8) . ?
O2 C5 1.245(8) 19_565 ?
O2 O2 1.777(13) 18 ?
O2 O1 1.809(10) 20 ?
O2 O1 1.809(10) 2_565 ?
C1 C3 1.416(8) 18 ?
C1 C3 1.416(8) 3 ?
C1 C3 1.416(8) . ?
C1 C3 1.416(8) 20 ?
C1 C2 1.530(8) 20 ?
C1 C2 1.530(8) 3 ?
C1 C2 1.530(8) . ?
C1 C2 1.530(8) 18 ?
C2 C3 0.822(17) 3 ?
C2 C3 1.507(19) 18 ?
C2 C2 1.84(2) 18 ?
C3 C3 0.72(2) 20 ?
C3 C2 0.822(17) 3 ?
C3 C2 1.507(19) 18 ?
C5 C18 1.34(4) 20 ?
C5 C6 1.3900 . ?
C5 C10 1.3900 . ?
C5 C5 1.425(14) 19_565 ?
C5 C10B 1.584(16) 4_565 ?
C5 C10 1.836(10) 19_565 ?
C5 C10C 2.038(16) 19_565 ?
C5 C10A 2.033(15) 19_565 ?
C6 C18 0.93(2) 20 ?
C6 C7 1.3900 . ?
C6 C19 1.859(16) 20 ?
C7 C19 1.09(2) 20 ?
C7 C8 1.3900 . ?
C7 C18 1.50(4) 20 ?
C7 C10C 1.613(16) 19_565 ?
C8 C19 0.81(3) 20 ?
C8 C10C 0.897(16) 19_565 ?
C8 C9 1.3900 . ?
C8 C20 1.62(4) 20 ?
C8 C10B 1.834(16) 4_565 ?
C9 C10C 0.825(16) 19_565 ?
C9 C10A 1.032(16) 19_565 ?
C9 C10B 1.111(17) 4_565 ?
C9 C10 1.3900 . ?
C9 C19 1.55(4) 20 ?
C9 C10D 1.659(15) 19_565 ?
C10 C10A 0.787(16) 19_565 ?
C10 C10B 0.898(17) 4_565 ?
C10 C10 1.010(15) 19_565 ?
C10 C10A 1.528(14) . ?
C10 C10C 1.535(15) 19_565 ?
C10 C10A 1.802(16) 4_565 ?
C10 C5 1.836(9) 19_565 ?
C10 C10B 1.878(19) 18 ?
C10 C10B 1.977(16) 19_565 ?
C10 C18 2.02(3) 20 ?
C11 C11 0.40(2) 20 ?
C11 C16 1.058(16) 20 ?
C11 C12 1.3900 . ?
C11 C16 1.3900 . ?
C11 C11 1.489(17) 19_565 ?
C11 C12 1.528(7) 20 ?
C11 C11 1.544(18) 2_565 ?
C11 C24 1.745(14) 19_565 ?
C11 C23 1.790(12) 19_565 ?
C11 C24 1.887(13) 2_565 ?
C11 P1 2.022(10) 2_565 ?
C12 C12 0.993(16) 20 ?
C12 C13 1.0525(14) 20 ?
C12 C13 1.3900 . ?
C12 C11 1.528(8) 20 ?
C12 C24 1.58(2) 19_565 ?
C12 C14 1.606(12) 20 ?
C12 C24 1.940(17) 2_565 ?
C12 C16 1.951(6) 20 ?
C12 C15 1.982(12) 20 ?
C12 C23 2.033(12) 19_565 ?
C13 C13 0.830(18) 20 ?
C13 C12 1.0525(13) 20 ?
C13 C14 1.3900 . ?
C13 C24 1.75(3) 2_565 ?
C13 C24 2.03(3) 19_565 ?
C14 C15 1.3900 . ?
C14 C24 1.47(4) 2_565 ?
C14 C20 1.52(3) 26_455 ?
C14 C12 1.606(11) 20 ?
C14 C23 1.771(12) 2_565 ?
C14 C25 1.80(4) 2_565 ?
C14 C21 1.914(17) 26_455 ?
C15 C23 0.471(12) 2_565 ?
C15 C28 1.24(2) 2_565 ?
C15 C16 1.3900 . ?
C15 C24 1.39(3) 2_565 ?
C15 C21 1.59(3) 26_455 ?
C15 C17 1.937(12) 20 ?
C15 C12 1.982(12) 20 ?
C15 P1 2.291(11) 2_565 ?
C16 C23 0.970(12) 2_565 ?
C16 C11 1.058(15) 20 ?
C16 P1 1.292(9) 2_565 ?
C16 C24 1.63(2) 2_565 ?
C16 C12 1.951(4) 20 ?
C16 C16 2.01(2) 20 ?
C16 C17 2.008(12) 20 ?
C23 C15 0.47(2) 2_565 ?
C23 C16 0.970(12) 2_565 ?
C23 C24 1.3900 . ?
C23 C28 1.3900 . ?
C23 C14 1.77(3) 2_565 ?
C23 C17 1.770(11) 19_565 ?
C23 C11 1.790(12) 19_565 ?
C23 C21 1.954(19) 25_565 ?
C23 C12 2.033(18) 19_565 ?
C24 C24 1.275(14) 20 ?
C24 C25 1.3900 . ?
C24 C15 1.39(3) 2_565 ?
C24 C14 1.47(3) 2_565 ?
C24 C12 1.581(15) 19_565 ?
C24 C16 1.628(16) 2_565 ?
C24 C13 1.75(2) 2_565 ?
C24 C11 1.745(12) 19_565 ?
C24 C11 1.887(10) 2_565 ?
C24 C12 1.940(16) 2_565 ?
C24 C25 1.992(11) 20 ?
C25 C26 1.3900 . ?
C25 C25 1.599(15) 20 ?
C25 C26 1.617(11) 8_565 ?
C25 C25 1.68(2) 8_565 ?
C25 C14 1.80(3) 2_565 ?
C25 C24 1.992(10) 20 ?
C26 C26 0.628(18) 8_565 ?
C26 C27 1.263(10) 8_565 ?
C26 C27 1.3900 . ?
C26 C25 1.617(16) 8_565 ?
C27 C26 1.263(7) 8_565 ?
C27 C28 1.3900 . ?
C27 C27 1.494(15) 8_565 ?
C28 C15 1.245(19) 2_565 ?
C28 C21 1.50(2) 25_565 ?
C28 C17 1.735(10) 19_565 ?
C28 C22 1.805(12) 19_565 ?
C17 C18 1.3900 . ?
C17 C22 1.3900 . ?
C17 C17 1.570(14) 19_565 ?
C17 C28 1.735(14) 19_565 ?
C17 C23 1.770(11) 19_565 ?
C17 C15 1.937(16) 20 ?
C17 C16 2.008(14) 20 ?
C18 C6 0.93(3) 20 ?
C18 C5 1.336(10) 20 ?
C18 C19 1.3900 . ?
C18 C7 1.50(4) 20 ?
C18 C10C 1.634(18) 2_565 ?
C18 C10B 2.001(16) 17_565 ?
C18 C10 2.02(4) 20 ?
C19 C10C 0.769(15) 2_565 ?
C19 C8 0.81(4) 20 ?
C19 C7 1.09(2) 20 ?
C19 C20 1.3900 . ?
C19 C9 1.55(4) 20 ?
C19 C10B 1.802(17) 17_565 ?
C19 C6 1.859(15) 20 ?
C20 C21 1.3900 . ?
C20 C14 1.522(14) 26 ?
C20 C8 1.62(5) 20 ?
C20 C10C 1.815(15) 2_565 ?
C21 C22 1.226(15) 11 ?
C21 C22 1.3900 . ?
C21 C28 1.50(3) 25_565 ?
C21 C15 1.586(18) 26 ?
C21 C21 1.833(17) 11 ?
C21 C14 1.91(2) 26 ?
C21 C23 1.954(11) 25_565 ?
C22 C22 1.034(14) 11 ?
C22 C21 1.226(9) 11 ?
C22 C22 1.704(16) 19_565 ?
C22 C28 1.805(17) 19_565 ?
C22 C22 1.993(15) 25_565 ?
C10A C10B 0.766(17) 18 ?
C10A C10 0.787(18) 19_565 ?
C10A C9 1.03(2) 19_565 ?
C10A C10A 1.25(3) 18 ?
C10A C10C 1.514(14) . ?
C10A C10B 1.556(14) . ?
C10A C10D 1.564(15) . ?
C10A C10A 1.70(3) 19_565 ?
C10A C10 1.80(2) 4_565 ?
C10A C10D 1.871(18) 18 ?
C10A C5 2.033(15) 19_565 ?
C10B C10A 0.766(17) 18 ?
C10B C10 0.90(2) 4_565 ?
C10B C9 1.11(3) 4_565 ?
C10B C10C 1.13(2) 18 ?
C10B C10B 1.47(3) 18 ?
C10B C5 1.584(16) 4_565 ?
C10B C19 1.80(4) 17_565 ?
C10B C8 1.834(19) 4_565 ?
C10B C10 1.88(2) 18 ?
C10B C10 1.977(18) 19_565 ?
C10B C18 2.00(5) 17_565 ?
C10C C19 0.77(5) 2_565 ?
C10C C9 0.825(19) 19_565 ?
C10C C8 0.897(19) 19_565 ?
C10C C10B 1.13(2) 18 ?
C10C C10 1.535(15) 19_565 ?
C10C C7 1.61(2) 19_565 ?
C10C C18 1.63(3) 2_565 ?
C10C C20 1.82(4) 2_565 ?
C10C C5 2.038(16) 19_565 ?
C10D C10D 0.85(3) 18 ?
C10D C10D 1.63(3) 19_565 ?
C10D C9 1.659(19) 19_565 ?
C10D C10D 1.84(3) 4_565 ?
C10D C10A 1.871(18) 18 ?
